data_4066906
loop_
_publ_author_name
'Semenov, Sergey N.'
'Blacque, Olivier'
'Fox, Thomas'
'Venkatesan, Koushik'
'Berke, Heinz'

_publ_section_title
;
 [W(CO)(dppe)2] Cumulenylidene and Acetylide Complexes Accessed via
 Stannylated Acetylenes and Butadiynes
;
_journal_issue 23
_journal_name_full Organometallics
_journal_page_first 6321
_journal_paper_doi 10.1021/om100702x
_journal_volume 29
_journal_year 2010
_chemical_formula_moiety 'C61 H66 O P4 Sn2 W, 0.5(C6 H6)'
_chemical_formula_sum 'C64 H69 O P4 Sn2 W'
_chemical_formula_weight 1399.34
_chemical_name_systematic
'[cis-(2,2'-ditrimethylstannylvinylidene)bis{1,2-bis(diphenylphosphino)ethane}carbonyltungsten]'
_space_group_IT_number 2
_symmetry_cell_setting triclinic
_symmetry_space_group_name_Hall '-P 1'
_symmetry_space_group_name_H-M 'P -1'
_atom_sites_solution_hydrogens geom
_atom_sites_solution_primary direct
_atom_sites_solution_secondary difmap
_audit_creation_method SHELXL-97
_cell_angle_alpha 102.344(2)
_cell_angle_beta 102.127(2)
_cell_angle_gamma 99.800(2)
_cell_formula_units_Z 2
_cell_length_a 12.0392(3)
_cell_length_b 12.1400(3)
_cell_length_c 21.6189(5)
_cell_measurement_reflns_used 17320
_cell_measurement_temperature 183(2)
_cell_measurement_theta_max 32.76
_cell_measurement_theta_min 2.24
_cell_volume 2940.25(13)
_computing_cell_refinement ' CrysAlisPro Software, Oxford Diffraction Ltd., Version 1.171.32.24'
_computing_data_collection ' CrysAlisPro Software, Oxford Diffraction Ltd., Version 1.171.32.24'
_computing_data_reduction ' CrysAlisPro Software, Oxford Diffraction Ltd., Version 1.171.32.24'
_computing_molecular_graphics
; ORTEP-3 for Windows, Version 2.01.
  Farrugia, L. J. (1997). J. Appl. Cryst. 30, 565.
;
_computing_publication_material
; WinGX -- An integrated system of Windows programs for the solution,
 refinment and analysis of single crystal X-ray diffraction data,
 Version 1.80.00.
 Farrugia, L. J. (1999). J. Appl. Cryst. 32, 837-838.
 SHELXL97. Program for crystal structure refinement.
 Sheldrick, G.M. (2008). Acta Cryst. A64, 112-122.
 PLATON for Windows, Version 1.12.
 Spek, A. L. (2003). J. Appl. Cryst. 36, 7-13. 
;
_computing_structure_refinement
; SHELXL97. Program for crystal structure refinement.
  Sheldrick, G.M. (2008). Acta Cryst. A64, 112-122.
;
_computing_structure_solution
; SHELXS97. Program for Crystal Structure solution.
  Sheldrick, G.M. (2008). Acta Cryst. A64, 112-122.  
;
_diffrn_ambient_temperature 183(2)
_diffrn_detector_area_resol_mean 10.4498
_diffrn_measured_fraction_theta_full 0.996
_diffrn_measured_fraction_theta_max 0.996
_diffrn_measurement_device_type
; Oxford Diffraction (2007). Oxford Diffraction Ltd., 
Xcalibur CCD system
;
_diffrn_measurement_method 'omega scans'
_diffrn_radiation_monochromator graphite
_diffrn_radiation_source 'Enhance (Mo) X-ray Source'
_diffrn_radiation_type MoK\a
_diffrn_radiation_wavelength 0.71073
_diffrn_reflns_av_R_equivalents 0.0649
_diffrn_reflns_av_sigmaI/netI 0.0937
_diffrn_reflns_limit_h_max 16
_diffrn_reflns_limit_h_min -17
_diffrn_reflns_limit_k_max 17
_diffrn_reflns_limit_k_min -17
_diffrn_reflns_limit_l_max 30
_diffrn_reflns_limit_l_min -30
_diffrn_reflns_number 44093
_diffrn_reflns_theta_full 30.51
_diffrn_reflns_theta_max 30.51
_diffrn_reflns_theta_min 2.25
_diffrn_standards_decay_% 0
_diffrn_standards_interval_count 50
_diffrn_standards_interval_time 105
_diffrn_standards_number 1
_exptl_absorpt_coefficient_mu 2.943
_exptl_absorpt_correction_T_max 0.833
_exptl_absorpt_correction_T_min 0.691
_exptl_absorpt_correction_type analytical
_exptl_absorpt_process_details
;
R.C. Clark and J.S. Reid, Acta Cryst. 1995, A51, 887-897
implemented in the CrysAlis Software system, Oxford Diffraction Ltd.,
Version 1.171.32.24
;
_exptl_crystal_colour red
_exptl_crystal_density_diffrn 1.581
_exptl_crystal_density_method 'not measured'
_exptl_crystal_description plate
_exptl_crystal_F_000 1390
_exptl_crystal_size_max 0.17
_exptl_crystal_size_mid 0.13
_exptl_crystal_size_min 0.08
_refine_diff_density_max 2.572
_refine_diff_density_min -1.930
_refine_diff_density_rms 0.208
_refine_ls_extinction_method none
_refine_ls_goodness_of_fit_ref 0.977
_refine_ls_hydrogen_treatment constr
_refine_ls_matrix_type full
_refine_ls_number_parameters 643
_refine_ls_number_reflns 17891
_refine_ls_number_restraints 15
_refine_ls_restrained_S_all 0.978
_refine_ls_R_factor_all 0.0777
_refine_ls_R_factor_gt 0.0481
_refine_ls_shift/su_max 0.002
_refine_ls_shift/su_mean 0.000
_refine_ls_structure_factor_coef Fsqd
_refine_ls_weighting_details 'w=1/[\s^2^(Fo^2^)+(0.0490P)^2^] where P=(Fo^2^+2Fc^2^)/3'
_refine_ls_weighting_scheme calc
_refine_ls_wR_factor_gt 0.1036
_refine_ls_wR_factor_ref 0.1100
_reflns_number_gt 12592
_reflns_number_total 17891
_reflns_threshold_expression >2sigma(I)
_cod_data_source_file om100702x_si_002.cif
_cod_data_source_block 6
_cod_original_cell_volume 2940.26(13)
_cod_database_code 4066906

loop_
_symmetry_equiv_pos_as_xyz
'x, y, z'
'-x, -y, -z'

loop_
_atom_site_label
_atom_site_type_symbol
_atom_site_fract_x
_atom_site_fract_y
_atom_site_fract_z
_atom_site_U_iso_or_equiv
_atom_site_adp_type
_atom_site_occupancy
_atom_site_symmetry_multiplicity
_atom_site_calc_flag
_atom_site_refinement_flags
C1 C 0.9294(4) 0.0413(4) 0.6791(2) 0.0233(9) Uani 1 1 d .
C2 C 0.9166(4) -0.0534(4) 0.8982(2) 0.0301(11) Uani 1 1 d .
H2A H 0.8949 -0.0933 0.9297 0.036 Uiso 1 1 calc R
H2B H 0.9849 0.0082 0.9207 0.036 Uiso 1 1 calc R
C3 C 0.8158(4) -0.0019(4) 0.8692(2) 0.0289(10) Uani 1 1 d .
H3A H 0.8009 0.0552 0.9035 0.035 Uiso 1 1 calc R
H3B H 0.7454 -0.0625 0.8499 0.035 Uiso 1 1 calc R
C4 C 1.0851(4) -0.1881(4) 0.8771(2) 0.0269(10) Uani 1 1 d .
C5 C 1.1231(5) -0.2809(5) 0.8458(3) 0.0360(12) Uani 1 1 d .
H5 H 1.0803 -0.3246 0.8042 0.043 Uiso 1 1 calc R
C6 C 1.2239(5) -0.3099(5) 0.8756(3) 0.0418(13) Uani 1 1 d .
H6 H 1.2482 -0.3727 0.8541 0.050 Uiso 1 1 calc R
C7 C 1.2878(5) -0.2450(5) 0.9372(3) 0.0456(15) Uani 1 1 d .
H7 H 1.3563 -0.2630 0.9572 0.055 Uiso 1 1 calc R
C8 C 1.2499(5) -0.1537(6) 0.9691(3) 0.0432(14) Uani 1 1 d .
H8 H 1.2922 -0.1106 1.0110 0.052 Uiso 1 1 calc R
C9 C 1.1485(4) -0.1253(5) 0.9390(2) 0.0344(12) Uani 1 1 d .
H9 H 1.1234 -0.0633 0.9609 0.041 Uiso 1 1 calc R
C10 C 0.8446(4) -0.2884(4) 0.8258(2) 0.0288(10) Uani 1 1 d .
C11 C 0.8692(6) -0.3710(6) 0.8597(3) 0.065(2) Uani 1 1 d .
H11 H 0.9427 -0.3597 0.8876 0.078 Uiso 1 1 calc R
C12 C 0.7846(7) -0.4698(7) 0.8517(4) 0.086(3) Uani 1 1 d .
H12 H 0.8021 -0.5245 0.8743 0.103 Uiso 1 1 calc R
C13 C 0.6762(6) -0.4875(6) 0.8112(4) 0.064(2) Uani 1 1 d .
H13 H 0.6196 -0.5535 0.8064 0.076 Uiso 1 1 calc R
C14 C 0.6519(5) -0.4084(6) 0.7783(3) 0.0518(16) Uani 1 1 d .
H14 H 0.5778 -0.4195 0.7510 0.062 Uiso 1 1 calc R
C15 C 0.7361(5) -0.3106(5) 0.7845(3) 0.0377(13) Uani 1 1 d .
H15 H 0.7182 -0.2588 0.7599 0.045 Uiso 1 1 calc R
C16 C 0.9402(4) 0.2128(4) 0.8545(2) 0.0248(10) Uani 1 1 d .
C17 C 0.9858(4) 0.2848(4) 0.8198(2) 0.0291(11) Uani 1 1 d .
H17 H 0.9736 0.2577 0.7747 0.035 Uiso 1 1 calc R
C18 C 1.0488(5) 0.3958(5) 0.8509(3) 0.0402(13) Uani 1 1 d .
H18 H 1.0777 0.4429 0.8265 0.048 Uiso 1 1 calc R
C19 C 1.0697(5) 0.4382(5) 0.9179(3) 0.0429(14) Uani 1 1 d .
H19 H 1.1132 0.5129 0.9390 0.051 Uiso 1 1 calc R
C20 C 1.0242(5) 0.3668(5) 0.9527(2) 0.0406(13) Uani 1 1 d .
H20 H 1.0371 0.3940 0.9977 0.049 Uiso 1 1 calc R
C21 C 0.9595(5) 0.2550(5) 0.9215(2) 0.0351(12) Uani 1 1 d .
H21 H 0.9292 0.2084 0.9457 0.042 Uiso 1 1 calc R
C22 C 0.7218(4) 0.1110(4) 0.7726(2) 0.0288(10) Uani 1 1 d .
C23 C 0.6869(4) 0.1059(5) 0.7072(3) 0.0378(13) Uani 1 1 d .
H23 H 0.7280 0.0750 0.6785 0.045 Uiso 1 1 calc R
C24 C 0.5888(5) 0.1474(5) 0.6841(3) 0.0510(16) Uani 1 1 d .
H24 H 0.5670 0.1467 0.6401 0.061 Uiso 1 1 calc R
C25 C 0.5241(5) 0.1893(5) 0.7254(4) 0.0525(17) Uani 1 1 d .
H25 H 0.4572 0.2137 0.7092 0.063 Uiso 1 1 calc R
C26 C 0.5594(5) 0.1945(5) 0.7900(4) 0.0545(17) Uani 1 1 d .
H26 H 0.5171 0.2241 0.8184 0.065 Uiso 1 1 calc R
C27 C 0.6574(5) 0.1564(5) 0.8143(3) 0.0434(14) Uani 1 1 d .
H27 H 0.6806 0.1611 0.8588 0.052 Uiso 1 1 calc R
C28 C 1.2342(4) -0.0537(4) 0.7241(2) 0.0279(10) Uani 1 1 d .
H28A H 1.2250 -0.0403 0.6809 0.033 Uiso 1 1 calc R
H28B H 1.3168 -0.0326 0.7460 0.033 Uiso 1 1 calc R
C29 C 1.1870(4) -0.1812(4) 0.7177(2) 0.0280(10) Uani 1 1 d .
H29A H 1.2015 -0.1970 0.7604 0.034 Uiso 1 1 calc R
H29B H 1.2245 -0.2288 0.6904 0.034 Uiso 1 1 calc R
C30 C 1.2457(4) 0.0725(4) 0.8567(2) 0.0285(11) Uani 1 1 d .
C31 C 1.3495(5) 0.0384(5) 0.8757(3) 0.0393(13) Uani 1 1 d .
H31 H 1.3768 -0.0072 0.8445 0.047 Uiso 1 1 calc R
C32 C 1.4124(5) 0.0716(6) 0.9405(3) 0.0487(16) Uani 1 1 d .
H32 H 1.4818 0.0483 0.9523 0.058 Uiso 1 1 calc R
C33 C 1.3741(6) 0.1387(6) 0.9879(3) 0.0544(18) Uani 1 1 d .
H33 H 1.4168 0.1599 1.0315 0.065 Uiso 1 1 calc R
C34 C 1.2725(6) 0.1738(5) 0.9704(3) 0.0483(15) Uani 1 1 d .
H34 H 1.2467 0.2203 1.0019 0.058 Uiso 1 1 calc R
C35 C 1.2084(5) 0.1403(5) 0.9059(2) 0.0352(12) Uani 1 1 d .
H35 H 1.1386 0.1634 0.8948 0.042 Uiso 1 1 calc R
C36 C 1.2085(4) 0.1738(4) 0.7493(2) 0.0261(10) Uani 1 1 d .
C37 C 1.1877(4) 0.1738(5) 0.6848(3) 0.0372(12) Uani 1 1 d .
H37 H 1.1446 0.1069 0.6532 0.045 Uiso 1 1 calc R
C38 C 1.2292(5) 0.2713(6) 0.6648(3) 0.0468(15) Uani 1 1 d .
H38 H 1.2148 0.2684 0.6204 0.056 Uiso 1 1 calc R
C39 C 1.2907(5) 0.3704(5) 0.7099(4) 0.0518(17) Uani 1 1 d .
H39 H 1.3188 0.4354 0.6967 0.062 Uiso 1 1 calc R
C40 C 1.3110(5) 0.3742(5) 0.7750(4) 0.0499(16) Uani 1 1 d .
H40 H 1.3524 0.4422 0.8061 0.060 Uiso 1 1 calc R
C41 C 1.2703(4) 0.2771(4) 0.7951(3) 0.0358(12) Uani 1 1 d .
H41 H 1.2843 0.2810 0.8396 0.043 Uiso 1 1 calc R
C42 C 1.0387(4) -0.2268(4) 0.5951(2) 0.0257(10) Uani 1 1 d .
C43 C 1.0754(5) -0.3203(5) 0.5618(3) 0.0357(12) Uani 1 1 d .
H43 H 1.0902 -0.3789 0.5817 0.043 Uiso 1 1 calc R
C44 C 1.0899(5) -0.3264(5) 0.4992(2) 0.0397(13) Uani 1 1 d .
H44 H 1.1151 -0.3885 0.4776 0.048 Uiso 1 1 calc R
C45 C 1.0670(6) -0.2409(5) 0.4689(3) 0.0461(15) Uani 1 1 d .
H45 H 1.0782 -0.2445 0.4273 0.055 Uiso 1 1 calc R
C46 C 1.0276(5) -0.1501(5) 0.5003(2) 0.0418(14) Uani 1 1 d .
H46 H 1.0103 -0.0936 0.4792 0.050 Uiso 1 1 calc R
C47 C 1.0134(5) -0.1418(4) 0.5633(2) 0.0337(12) Uani 1 1 d .
H47 H 0.9872 -0.0799 0.5841 0.040 Uiso 1 1 calc R
C48 C 0.9766(4) -0.3655(4) 0.6786(2) 0.0259(10) Uani 1 1 d .
C49 C 0.8576(4) -0.4061(4) 0.6667(2) 0.0320(11) Uani 1 1 d .
H49 H 0.8078 -0.3568 0.6595 0.038 Uiso 1 1 calc R
C50 C 0.8116(5) -0.5199(5) 0.6653(3) 0.0398(13) Uani 1 1 d .
H50 H 0.7314 -0.5465 0.6572 0.048 Uiso 1 1 calc R
C51 C 0.8856(5) -0.5941(4) 0.6761(2) 0.0368(12) Uani 1 1 d .
H51 H 0.8555 -0.6699 0.6761 0.044 Uiso 1 1 calc R
C52 C 1.0025(5) -0.5545(4) 0.6867(2) 0.0347(12) Uani 1 1 d .
H52 H 1.0519 -0.6042 0.6936 0.042 Uiso 1 1 calc R
C53 C 1.0492(4) -0.4423(4) 0.6875(2) 0.0317(11) Uani 1 1 d .
H53 H 1.1292 -0.4176 0.6939 0.038 Uiso 1 1 calc R
C54 C 0.7806(4) -0.1446(4) 0.6812(2) 0.0237(9) Uani 1 1 d .
C55 C 0.6801(4) -0.1905(4) 0.6395(2) 0.0280(10) Uani 1 1 d .
C56 C 0.4075(5) -0.1156(6) 0.6056(3) 0.0477(15) Uani 1 1 d .
H56A H 0.3346 -0.1678 0.5813 0.072 Uiso 1 1 calc R
H56B H 0.4475 -0.0884 0.5758 0.072 Uiso 1 1 calc R
H56C H 0.3931 -0.0510 0.6347 0.072 Uiso 1 1 calc R
C57 C 0.4239(6) -0.3824(5) 0.6308(3) 0.0575(18) Uani 1 1 d .
H57A H 0.3566 -0.3938 0.5952 0.086 Uiso 1 1 calc R
H57B H 0.3999 -0.4047 0.6668 0.086 Uiso 1 1 calc R
H57C H 0.4755 -0.4289 0.6167 0.086 Uiso 1 1 calc R
C58 C 0.5122(5) -0.1522(5) 0.7628(3) 0.0438(14) Uani 1 1 d .
H58A H 0.5323 -0.0692 0.7779 0.066 Uiso 1 1 calc R
H58B H 0.5682 -0.1835 0.7883 0.066 Uiso 1 1 calc R
H58C H 0.4360 -0.1808 0.7677 0.066 Uiso 1 1 calc R
C59 C 0.7180(6) -0.0856(6) 0.5049(3) 0.0605(19) Uani 1 1 d .
H59A H 0.6569 -0.0440 0.5024 0.091 Uiso 1 1 calc R
H59B H 0.7329 -0.1073 0.4626 0.091 Uiso 1 1 calc R
H59C H 0.7876 -0.0373 0.5358 0.091 Uiso 1 1 calc R
C60 C 0.7557(5) -0.3692(5) 0.5072(3) 0.0498(15) Uani 1 1 d .
H60A H 0.8382 -0.3372 0.5209 0.075 Uiso 1 1 calc R
H60B H 0.7320 -0.3986 0.4604 0.075 Uiso 1 1 calc R
H60C H 0.7372 -0.4311 0.5272 0.075 Uiso 1 1 calc R
C61 C 0.4875(6) -0.3154(7) 0.4802(3) 0.070(2) Uani 1 1 d .
H61A H 0.4607 -0.3858 0.4915 0.105 Uiso 1 1 calc R
H61B H 0.4838 -0.3321 0.4343 0.105 Uiso 1 1 calc R
H61C H 0.4388 -0.2626 0.4901 0.105 Uiso 1 1 calc R
O1 O 0.9206(3) 0.1080(3) 0.64659(16) 0.0340(8) Uani 1 1 d .
P1 P 0.95067(11) -0.15529(11) 0.83253(6) 0.0237(2) Uani 1 1 d .
P2 P 0.85611(11) 0.06647(10) 0.80616(6) 0.0238(2) Uani 1 1 d .
P3 P 1.15658(10) 0.03802(11) 0.77145(6) 0.0230(2) Uani 1 1 d .
P4 P 1.02861(10) -0.21269(10) 0.67987(6) 0.0224(2) Uani 1 1 d .
Sn1 Sn 0.51261(3) -0.20364(3) 0.661212(17) 0.03275(9) Uani 1 1 d .
Sn2 Sn 0.66593(3) -0.23787(3) 0.536160(17) 0.03724(10) Uani 1 1 d .
W1 W 0.941210(15) -0.061844(16) 0.736296(8) 0.01847(5) Uani 1 1 d .
C62 C 1.406(2) -0.479(3) 1.0293(15) 0.478(15) Uani 1 1 d D
H62 H 1.3458 -0.4646 1.0481 0.574 Uiso 1 1 calc R
C63 C 1.3861(10) -0.530(3) 0.9621(13) 0.478(15) Uani 1 1 d D
H63 H 1.3099 -0.5525 0.9361 0.574 Uiso 1 1 calc R
C64 C 1.478(3) -0.5488(18) 0.9331(3) 0.478(15) Uani 1 1 d D
H64 H 1.4610 -0.5802 0.8881 0.574 Uiso 1 1 calc R

loop_
_atom_site_aniso_label
_atom_site_aniso_U_11
_atom_site_aniso_U_22
_atom_site_aniso_U_33
_atom_site_aniso_U_23
_atom_site_aniso_U_13
_atom_site_aniso_U_12
C1 0.026(2) 0.022(2) 0.022(2) 0.0024(18) 0.0080(18) 0.0090(19)
C2 0.038(3) 0.028(3) 0.025(2) 0.004(2) 0.011(2) 0.011(2)
C3 0.037(3) 0.022(2) 0.033(2) 0.010(2) 0.017(2) 0.009(2)
C4 0.029(2) 0.029(3) 0.027(2) 0.014(2) 0.0074(19) 0.009(2)
C5 0.040(3) 0.030(3) 0.037(3) 0.011(2) 0.003(2) 0.010(2)
C6 0.045(3) 0.033(3) 0.051(3) 0.012(3) 0.010(3) 0.018(3)
C7 0.039(3) 0.050(4) 0.051(3) 0.021(3) 0.003(3) 0.018(3)
C8 0.039(3) 0.052(4) 0.039(3) 0.015(3) 0.007(2) 0.011(3)
C9 0.036(3) 0.040(3) 0.026(2) 0.008(2) 0.005(2) 0.009(2)
C10 0.033(3) 0.026(3) 0.028(2) 0.013(2) 0.007(2) 0.001(2)
C11 0.043(4) 0.067(5) 0.085(5) 0.058(4) -0.010(3) -0.004(3)
C12 0.058(5) 0.067(5) 0.137(7) 0.075(5) 0.000(5) -0.006(4)
C13 0.052(4) 0.049(4) 0.088(5) 0.038(4) 0.007(4) -0.006(3)
C14 0.037(3) 0.059(4) 0.055(4) 0.026(3) 0.005(3) -0.004(3)
C15 0.038(3) 0.037(3) 0.040(3) 0.020(3) 0.007(2) 0.003(2)
C16 0.030(2) 0.022(2) 0.027(2) 0.0068(19) 0.0115(19) 0.0116(19)
C17 0.038(3) 0.023(2) 0.027(2) 0.005(2) 0.010(2) 0.009(2)
C18 0.052(4) 0.028(3) 0.042(3) 0.009(2) 0.014(3) 0.008(3)
C19 0.053(4) 0.025(3) 0.042(3) -0.005(2) 0.009(3) 0.009(3)
C20 0.056(4) 0.035(3) 0.027(2) -0.003(2) 0.012(2) 0.013(3)
C21 0.046(3) 0.031(3) 0.032(3) 0.008(2) 0.015(2) 0.013(2)
C22 0.025(2) 0.020(2) 0.044(3) 0.011(2) 0.010(2) 0.0084(19)
C23 0.031(3) 0.031(3) 0.051(3) 0.013(3) 0.004(2) 0.010(2)
C24 0.040(3) 0.042(4) 0.067(4) 0.015(3) -0.001(3) 0.016(3)
C25 0.030(3) 0.040(4) 0.089(5) 0.017(3) 0.010(3) 0.018(3)
C26 0.038(3) 0.041(4) 0.094(5) 0.016(4) 0.028(3) 0.021(3)
C27 0.043(3) 0.037(3) 0.062(4) 0.018(3) 0.025(3) 0.019(3)
C28 0.026(2) 0.024(2) 0.034(2) 0.007(2) 0.010(2) 0.005(2)
C29 0.023(2) 0.022(2) 0.037(3) 0.003(2) 0.004(2) 0.0086(19)
C30 0.024(2) 0.024(2) 0.031(2) 0.009(2) -0.0023(19) 0.0002(19)
C31 0.031(3) 0.048(4) 0.043(3) 0.018(3) 0.008(2) 0.013(3)
C32 0.031(3) 0.068(5) 0.048(3) 0.027(3) 0.000(3) 0.008(3)
C33 0.051(4) 0.067(5) 0.034(3) 0.014(3) -0.004(3) 0.000(3)
C34 0.058(4) 0.043(4) 0.036(3) 0.001(3) 0.014(3) 0.000(3)
C35 0.034(3) 0.036(3) 0.037(3) 0.014(2) 0.008(2) 0.007(2)
C36 0.018(2) 0.023(2) 0.041(3) 0.013(2) 0.0101(19) 0.0065(18)
C37 0.029(3) 0.039(3) 0.049(3) 0.022(3) 0.009(2) 0.010(2)
C38 0.043(3) 0.052(4) 0.066(4) 0.036(3) 0.025(3) 0.024(3)
C39 0.045(4) 0.039(4) 0.093(5) 0.043(4) 0.032(3) 0.018(3)
C40 0.035(3) 0.026(3) 0.088(5) 0.013(3) 0.018(3) 0.006(2)
C41 0.033(3) 0.026(3) 0.052(3) 0.011(2) 0.017(2) 0.007(2)
C42 0.027(2) 0.024(2) 0.026(2) 0.0040(19) 0.0093(19) 0.0055(19)
C43 0.044(3) 0.026(3) 0.041(3) 0.008(2) 0.017(2) 0.013(2)
C44 0.051(3) 0.034(3) 0.036(3) 0.002(2) 0.018(3) 0.015(3)
C45 0.072(4) 0.036(3) 0.035(3) 0.006(3) 0.026(3) 0.013(3)
C46 0.064(4) 0.031(3) 0.033(3) 0.013(2) 0.014(3) 0.011(3)
C47 0.045(3) 0.025(3) 0.028(2) 0.003(2) 0.007(2) 0.007(2)
C48 0.037(3) 0.018(2) 0.024(2) 0.0058(18) 0.010(2) 0.007(2)
C49 0.035(3) 0.021(2) 0.040(3) 0.008(2) 0.008(2) 0.009(2)
C50 0.039(3) 0.026(3) 0.053(3) 0.008(3) 0.012(3) 0.003(2)
C51 0.060(4) 0.019(2) 0.034(3) 0.008(2) 0.020(3) 0.008(2)
C52 0.050(3) 0.024(3) 0.035(3) 0.009(2) 0.011(2) 0.018(2)
C53 0.031(3) 0.028(3) 0.037(3) 0.007(2) 0.008(2) 0.011(2)
C54 0.026(2) 0.017(2) 0.031(2) 0.0069(19) 0.0086(19) 0.0100(18)
C55 0.026(2) 0.028(3) 0.031(2) 0.012(2) 0.005(2) 0.007(2)
C56 0.034(3) 0.054(4) 0.058(4) 0.018(3) 0.007(3) 0.018(3)
C57 0.054(4) 0.042(4) 0.059(4) 0.014(3) -0.006(3) -0.009(3)
C58 0.038(3) 0.047(4) 0.050(3) 0.014(3) 0.016(3) 0.011(3)
C59 0.077(5) 0.058(5) 0.046(3) 0.023(3) 0.007(3) 0.014(4)
C60 0.045(4) 0.042(4) 0.052(3) -0.004(3) 0.010(3) 0.003(3)
C61 0.052(4) 0.080(6) 0.049(4) -0.002(4) -0.021(3) 0.007(4)
O1 0.041(2) 0.033(2) 0.0358(18) 0.0208(17) 0.0125(16) 0.0122(16)
P1 0.0287(6) 0.0206(6) 0.0233(6) 0.0087(5) 0.0058(5) 0.0068(5)
P2 0.0266(6) 0.0193(6) 0.0294(6) 0.0077(5) 0.0112(5) 0.0089(5)
P3 0.0215(6) 0.0211(6) 0.0273(6) 0.0071(5) 0.0063(5) 0.0057(5)
P4 0.0240(6) 0.0181(6) 0.0255(6) 0.0044(5) 0.0061(5) 0.0081(5)
Sn1 0.02354(17) 0.0309(2) 0.04129(19) 0.01061(16) 0.00378(15) 0.00339(14)
Sn2 0.0363(2) 0.0382(2) 0.02982(18) 0.00460(16) -0.00044(15) 0.00517(17)
W1 0.01987(9) 0.01559(9) 0.02065(9) 0.00515(6) 0.00478(6) 0.00579(6)
C62 0.61(4) 0.59(3) 0.180(13) 0.16(2) 0.09(2) -0.09(3)
C63 0.61(4) 0.59(3) 0.180(13) 0.16(2) 0.09(2) -0.09(3)
C64 0.61(4) 0.59(3) 0.180(13) 0.16(2) 0.09(2) -0.09(3)

loop_
_atom_type_symbol
_atom_type_description
_atom_type_scat_dispersion_real
_atom_type_scat_dispersion_imag
_atom_type_scat_source
C C 0.0033 0.0016 'International Tables Vol C Tables 4.2.6.8 and 6.1.1.4'
H H 0.0000 0.0000 'International Tables Vol C Tables 4.2.6.8 and 6.1.1.4'
O O 0.0106 0.0060 'International Tables Vol C Tables 4.2.6.8 and 6.1.1.4'
P P 0.1023 0.0942 'International Tables Vol C Tables 4.2.6.8 and 6.1.1.4'
Sn Sn -0.6537 1.4246 'International Tables Vol C Tables 4.2.6.8 and 6.1.1.4'
W W -0.8490 6.8722 'International Tables Vol C Tables 4.2.6.8 and 6.1.1.4'

loop_
_geom_angle_atom_site_label_1
_geom_angle_atom_site_label_2
_geom_angle_atom_site_label_3
_geom_angle
_geom_angle_site_symmetry_1
O1 C1 W1 176.6(4) .
C3 C2 P1 110.0(3) .
C3 C2 H2A 109.7 .
P1 C2 H2A 109.7 .
C3 C2 H2B 109.7 .
P1 C2 H2B 109.7 .
H2A C2 H2B 108.2 .
C2 C3 P2 108.7(3) .
C2 C3 H3A 109.9 .
P2 C3 H3A 109.9 .
C2 C3 H3B 109.9 .
P2 C3 H3B 109.9 .
H3A C3 H3B 108.3 .
C9 C4 C5 118.8(4) .
C9 C4 P1 123.6(4) .
C5 C4 P1 117.6(3) .
C4 C5 C6 121.1(5) .
C4 C5 H5 119.5 .
C6 C5 H5 119.5 .
C7 C6 C5 119.6(5) .
C7 C6 H6 120.2 .
C5 C6 H6 120.2 .
C8 C7 C6 119.7(5) .
C8 C7 H7 120.1 .
C6 C7 H7 120.1 .
C7 C8 C9 120.3(5) .
C7 C8 H8 119.9 .
C9 C8 H8 119.9 .
C4 C9 C8 120.5(5) .
C4 C9 H9 119.8 .
C8 C9 H9 119.8 .
C15 C10 C11 117.2(5) .
C15 C10 P1 119.1(4) .
C11 C10 P1 123.7(4) .
C12 C11 C10 120.3(6) .
C12 C11 H11 119.8 .
C10 C11 H11 119.8 .
C13 C12 C11 120.7(7) .
C13 C12 H12 119.7 .
C11 C12 H12 119.7 .
C14 C13 C12 119.3(6) .
C14 C13 H13 120.3 .
C12 C13 H13 120.3 .
C13 C14 C15 120.7(6) .
C13 C14 H14 119.6 .
C15 C14 H14 119.6 .
C10 C15 C14 121.7(5) .
C10 C15 H15 119.2 .
C14 C15 H15 119.2 .
C17 C16 C21 118.5(5) .
C17 C16 P2 116.4(3) .
C21 C16 P2 125.2(4) .
C18 C17 C16 121.1(5) .
C18 C17 H17 119.5 .
C16 C17 H17 119.5 .
C17 C18 C19 120.9(5) .
C17 C18 H18 119.6 .
C19 C18 H18 119.6 .
C20 C19 C18 118.2(5) .
C20 C19 H19 120.9 .
C18 C19 H19 120.9 .
C19 C20 C21 121.2(5) .
C19 C20 H20 119.4 .
C21 C20 H20 119.4 .
C16 C21 C20 120.1(5) .
C16 C21 H21 119.9 .
C20 C21 H21 119.9 .
C23 C22 C27 118.8(5) .
C23 C22 P2 121.0(4) .
C27 C22 P2 120.1(4) .
C22 C23 C24 119.5(5) .
C22 C23 H23 120.3 .
C24 C23 H23 120.3 .
C25 C24 C23 121.2(6) .
C25 C24 H24 119.4 .
C23 C24 H24 119.4 .
C26 C25 C24 118.9(5) .
C26 C25 H25 120.5 .
C24 C25 H25 120.5 .
C25 C26 C27 120.9(6) .
C25 C26 H26 119.5 .
C27 C26 H26 119.5 .
C26 C27 C22 120.6(6) .
C26 C27 H27 119.7 .
C22 C27 H27 119.7 .
C29 C28 P3 110.9(3) .
C29 C28 H28A 109.5 .
P3 C28 H28A 109.5 .
C29 C28 H28B 109.5 .
P3 C28 H28B 109.5 .
H28A C28 H28B 108.0 .
C28 C29 P4 106.9(3) .
C28 C29 H29A 110.3 .
P4 C29 H29A 110.3 .
C28 C29 H29B 110.3 .
P4 C29 H29B 110.3 .
H29A C29 H29B 108.6 .
C31 C30 C35 117.2(4) .
C31 C30 P3 124.7(4) .
C35 C30 P3 118.1(4) .
C32 C31 C30 120.6(5) .
C32 C31 H31 119.7 .
C30 C31 H31 119.7 .
C33 C32 C31 121.1(5) .
C33 C32 H32 119.5 .
C31 C32 H32 119.5 .
C34 C33 C32 119.4(5) .
C34 C33 H33 120.3 .
C32 C33 H33 120.3 .
C33 C34 C35 120.0(6) .
C33 C34 H34 120.0 .
C35 C34 H34 120.0 .
C34 C35 C30 121.7(5) .
C34 C35 H35 119.2 .
C30 C35 H35 119.2 .
C37 C36 C41 117.1(5) .
C37 C36 P3 119.1(4) .
C41 C36 P3 123.8(4) .
C36 C37 C38 121.9(6) .
C36 C37 H37 119.1 .
C38 C37 H37 119.1 .
C39 C38 C37 120.2(6) .
C39 C38 H38 119.9 .
C37 C38 H38 119.9 .
C38 C39 C40 119.5(6) .
C38 C39 H39 120.2 .
C40 C39 H39 120.2 .
C39 C40 C41 120.6(6) .
C39 C40 H40 119.7 .
C41 C40 H40 119.7 .
C40 C41 C36 120.7(5) .
C40 C41 H41 119.6 .
C36 C41 H41 119.6 .
C47 C42 C43 118.5(4) .
C47 C42 P4 120.4(4) .
C43 C42 P4 121.0(4) .
C44 C43 C42 120.6(5) .
C44 C43 H43 119.7 .
C42 C43 H43 119.7 .
C45 C44 C43 120.3(5) .
C45 C44 H44 119.9 .
C43 C44 H44 119.9 .
C44 C45 C46 119.9(5) .
C44 C45 H45 120.1 .
C46 C45 H45 120.1 .
C45 C46 C47 120.7(5) .
C45 C46 H46 119.6 .
C47 C46 H46 119.6 .
C46 C47 C42 119.9(5) .
C46 C47 H47 120.0 .
C42 C47 H47 120.0 .
C49 C48 C53 118.5(5) .
C49 C48 P4 117.2(4) .
C53 C48 P4 124.3(4) .
C48 C49 C50 120.7(5) .
C48 C49 H49 119.7 .
C50 C49 H49 119.7 .
C49 C50 C51 119.9(5) .
C49 C50 H50 120.0 .
C51 C50 H50 120.0 .
C52 C51 C50 119.3(5) .
C52 C51 H51 120.4 .
C50 C51 H51 120.4 .
C51 C52 C53 121.4(5) .
C51 C52 H52 119.3 .
C53 C52 H52 119.3 .
C52 C53 C48 120.2(5) .
C52 C53 H53 119.9 .
C48 C53 H53 119.9 .
C55 C54 W1 171.9(4) .
C54 C55 Sn2 120.9(4) .
C54 C55 Sn1 126.0(4) .
Sn2 C55 Sn1 112.4(2) .
Sn1 C56 H56A 109.5 .
Sn1 C56 H56B 109.5 .
H56A C56 H56B 109.5 .
Sn1 C56 H56C 109.5 .
H56A C56 H56C 109.5 .
H56B C56 H56C 109.5 .
Sn1 C57 H57A 109.5 .
Sn1 C57 H57B 109.5 .
H57A C57 H57B 109.5 .
Sn1 C57 H57C 109.5 .
H57A C57 H57C 109.5 .
H57B C57 H57C 109.5 .
Sn1 C58 H58A 109.5 .
Sn1 C58 H58B 109.5 .
H58A C58 H58B 109.5 .
Sn1 C58 H58C 109.5 .
H58A C58 H58C 109.5 .
H58B C58 H58C 109.5 .
Sn2 C59 H59A 109.5 .
Sn2 C59 H59B 109.5 .
H59A C59 H59B 109.5 .
Sn2 C59 H59C 109.5 .
H59A C59 H59C 109.5 .
H59B C59 H59C 109.5 .
Sn2 C60 H60A 109.5 .
Sn2 C60 H60B 109.5 .
H60A C60 H60B 109.5 .
Sn2 C60 H60C 109.5 .
H60A C60 H60C 109.5 .
H60B C60 H60C 109.5 .
Sn2 C61 H61A 109.5 .
Sn2 C61 H61B 109.5 .
H61A C61 H61B 109.5 .
Sn2 C61 H61C 109.5 .
H61A C61 H61C 109.5 .
H61B C61 H61C 109.5 .
C2 P1 C10 100.7(2) .
C2 P1 C4 101.7(2) .
C10 P1 C4 99.8(2) .
C2 P1 W1 106.49(16) .
C10 P1 W1 120.79(15) .
C4 P1 W1 123.75(16) .
C22 P2 C3 102.5(2) .
C22 P2 C16 96.3(2) .
C3 P2 C16 103.0(2) .
C22 P2 W1 121.47(17) .
C3 P2 W1 109.59(16) .
C16 P2 W1 121.12(15) .
C30 P3 C28 103.8(2) .
C30 P3 C36 100.2(2) .
C28 P3 C36 97.2(2) .
C30 P3 W1 123.03(17) .
C28 P3 W1 107.91(16) .
C36 P3 W1 120.76(14) .
C42 P4 C48 101.1(2) .
C42 P4 C29 96.6(2) .
C48 P4 C29 104.2(2) .
C42 P4 W1 122.01(16) .
C48 P4 W1 119.48(16) .
C29 P4 W1 109.87(15) .
C56 Sn1 C57 106.6(2) .
C56 Sn1 C55 110.6(2) .
C57 Sn1 C55 108.2(2) .
C56 Sn1 C58 110.2(2) .
C57 Sn1 C58 103.6(3) .
C55 Sn1 C58 116.93(19) .
C60 Sn2 C59 112.7(3) .
C60 Sn2 C55 113.7(2) .
C59 Sn2 C55 109.3(2) .
C60 Sn2 C61 102.8(3) .
C59 Sn2 C61 106.2(3) .
C55 Sn2 C61 111.7(2) .
C1 W1 C54 84.19(19) .
C1 W1 P2 86.72(13) .
C54 W1 P2 89.61(13) .
C1 W1 P4 103.46(13) .
C54 W1 P4 91.45(13) .
P2 W1 P4 169.82(4) .
C1 W1 P3 84.21(14) .
C54 W1 P3 162.29(13) .
P2 W1 P3 103.03(4) .
P4 W1 P3 78.32(4) .
C1 W1 P1 165.79(13) .
C54 W1 P1 99.85(13) .
P2 W1 P1 79.73(4) .
P4 W1 P1 90.12(4) .
P3 W1 P1 94.64(4) .
C64 C62 C63 116.9(5) 2_847
C64 C62 H62 121.6 2_847
C63 C62 H62 121.6 .
C62 C63 C64 122.0(19) .
C62 C63 H63 119.1 .
C64 C63 H63 119.1 .
C62 C64 C63 121.3(5) 2_847
C62 C64 H64 119.4 2_847
C63 C64 H64 119.4 .

loop_
_geom_bond_atom_site_label_1
_geom_bond_atom_site_label_2
_geom_bond_distance
_geom_bond_site_symmetry_2
C1 O1 1.184(5) .
C1 W1 1.940(5) .
C2 C3 1.536(6) .
C2 P1 1.838(5) .
C2 H2A 0.9700 .
C2 H2B 0.9700 .
C3 P2 1.847(5) .
C3 H3A 0.9700 .
C3 H3B 0.9700 .
C4 C9 1.374(7) .
C4 C5 1.385(7) .
C4 P1 1.853(5) .
C5 C6 1.387(7) .
C5 H5 0.9300 .
C6 C7 1.380(8) .
C6 H6 0.9300 .
C7 C8 1.375(8) .
C7 H7 0.9300 .
C8 C9 1.393(7) .
C8 H8 0.9300 .
C9 H9 0.9300 .
C10 C15 1.365(7) .
C10 C11 1.397(7) .
C10 P1 1.839(5) .
C11 C12 1.389(9) .
C11 H11 0.9300 .
C12 C13 1.364(9) .
C12 H12 0.9300 .
C13 C14 1.348(8) .
C13 H13 0.9300 .
C14 C15 1.385(8) .
C14 H14 0.9300 .
C15 H15 0.9300 .
C16 C17 1.384(7) .
C16 C21 1.385(6) .
C16 P2 1.850(5) .
C17 C18 1.376(7) .
C17 H17 0.9300 .
C18 C19 1.384(7) .
C18 H18 0.9300 .
C19 C20 1.380(8) .
C19 H19 0.9300 .
C20 C21 1.390(8) .
C20 H20 0.9300 .
C21 H21 0.9300 .
C22 C23 1.372(7) .
C22 C27 1.394(7) .
C22 P2 1.845(5) .
C23 C24 1.400(7) .
C23 H23 0.9300 .
C24 C25 1.376(9) .
C24 H24 0.9300 .
C25 C26 1.358(9) .
C25 H25 0.9300 .
C26 C27 1.382(8) .
C26 H26 0.9300 .
C27 H27 0.9300 .
C28 C29 1.521(7) .
C28 P3 1.852(5) .
C28 H28A 0.9700 .
C28 H28B 0.9700 .
C29 P4 1.848(5) .
C29 H29A 0.9700 .
C29 H29B 0.9700 .
C30 C31 1.392(7) .
C30 C35 1.401(7) .
C30 P3 1.847(5) .
C31 C32 1.380(7) .
C31 H31 0.9300 .
C32 C33 1.377(9) .
C32 H32 0.9300 .
C33 C34 1.368(9) .
C33 H33 0.9300 .
C34 C35 1.380(7) .
C34 H34 0.9300 .
C35 H35 0.9300 .
C36 C37 1.366(7) .
C36 C41 1.396(7) .
C36 P3 1.857(5) .
C37 C38 1.395(8) .
C37 H37 0.9300 .
C38 C39 1.356(9) .
C38 H38 0.9300 .
C39 C40 1.365(9) .
C39 H39 0.9300 .
C40 C41 1.390(8) .
C40 H40 0.9300 .
C41 H41 0.9300 .
C42 C47 1.398(7) .
C42 C43 1.399(6) .
C42 P4 1.834(5) .
C43 C44 1.388(7) .
C43 H43 0.9300 .
C44 C45 1.376(8) .
C44 H44 0.9300 .
C45 C46 1.377(8) .
C45 H45 0.9300 .
C46 C47 1.393(7) .
C46 H46 0.9300 .
C47 H47 0.9300 .
C48 C49 1.383(7) .
C48 C53 1.397(6) .
C48 P4 1.847(5) .
C49 C50 1.390(7) .
C49 H49 0.9300 .
C50 C51 1.391(7) .
C50 H50 0.9300 .
C51 C52 1.360(8) .
C51 H51 0.9300 .
C52 C53 1.378(7) .
C52 H52 0.9300 .
C53 H53 0.9300 .
C54 C55 1.298(6) .
C54 W1 2.007(4) .
C55 Sn2 2.146(5) .
C55 Sn1 2.153(5) .
C56 Sn1 2.135(5) .
C56 H56A 0.9600 .
C56 H56B 0.9600 .
C56 H56C 0.9600 .
C57 Sn1 2.142(6) .
C57 H57A 0.9600 .
C57 H57B 0.9600 .
C57 H57C 0.9600 .
C58 Sn1 2.153(5) .
C58 H58A 0.9600 .
C58 H58B 0.9600 .
C58 H58C 0.9600 .
C59 Sn2 2.141(7) .
C59 H59A 0.9600 .
C59 H59B 0.9600 .
C59 H59C 0.9600 .
C60 Sn2 2.133(6) .
C60 H60A 0.9600 .
C60 H60B 0.9600 .
C60 H60C 0.9600 .
C61 Sn2 2.167(6) .
C61 H61A 0.9600 .
C61 H61B 0.9600 .
C61 H61C 0.9600 .
P1 W1 2.5655(12) .
P2 W1 2.4383(12) .
P3 W1 2.5453(12) .
P4 W1 2.4878(12) .
C62 C64 1.40(4) 2_847
C62 C63 1.40(4) .
C62 H62 0.9300 .
C63 C64 1.41(4) .
C63 H63 0.9300 .
C64 C62 1.40(4) 2_847
C64 H64 0.9300 .
